data_4082786
loop_
_publ_author_name
'Liu, Jing-Jing'
'Lin, Yue-Jian'
'Jin, Guo-Xin'

_publ_section_title
;
 Box-like Heterometallic Macrocycles Derived from Bis-Terpyridine
 Metalloligands
;
_journal_issue 5
_journal_name_full Organometallics
_journal_page_first 1283
_journal_paper_doi 10.1021/om500093p
_journal_volume 33
_journal_year 2014
_chemical_formula_sum 'C180 H178 Cu2 F36 N18 O24 P4 Rh4 S4'
_chemical_formula_weight 4452.23
_chemical_name_systematic
; 
 ? 
;
_space_group_crystal_system monoclinic
_space_group_IT_number 14
_space_group_name_Hall '-P 2yn'
_space_group_name_H-M_alt 'P 1 21/n 1'
_symmetry_space_group_name_Hall '-P 2yn'
_symmetry_space_group_name_H-M 'P 1 21/n 1'
_atom_sites_solution_hydrogens geom
_audit_creation_method SHELXL-2013
_cell_angle_alpha 90
_cell_angle_beta 104.0760(10)
_cell_angle_gamma 90
_cell_formula_units_Z 2
_cell_length_a 16.1031(4)
_cell_length_b 29.3824(7)
_cell_length_c 20.8407(5)
_cell_measurement_reflns_used 9892
_cell_measurement_temperature 173(2)
_cell_measurement_theta_max 68.23
_cell_measurement_theta_min 2.65
_cell_volume 9564.7(4)
_computing_cell_refinement 'Bruker SAINT'
_computing_data_collection 'Bruker APEX2'
_computing_data_reduction 'Bruker SAINT'
_computing_molecular_graphics 'Bruker SHELXTL'
_computing_publication_material 'Bruker SHELXTL'
_computing_structure_refinement 'SHELXL-2013 (Sheldrick, 2013)'
_computing_structure_solution 'SHELXS-97 (Sheldrick, 2008)'
_diffrn_ambient_temperature 173(2)
_diffrn_measured_fraction_theta_full 0.935
_diffrn_measured_fraction_theta_max 0.932
_diffrn_measurement_device_type 'Bruker APEX-II CCD'
_diffrn_measurement_method '\f and \w scans'
_diffrn_radiation_type CuK\a
_diffrn_radiation_wavelength 1.54178
_diffrn_reflns_av_R_equivalents 0.0609
_diffrn_reflns_av_unetI/netI 0.0672
_diffrn_reflns_Laue_measured_fraction_full 0.935
_diffrn_reflns_Laue_measured_fraction_max 0.932
_diffrn_reflns_limit_h_max 18
_diffrn_reflns_limit_h_min -15
_diffrn_reflns_limit_k_max 32
_diffrn_reflns_limit_k_min -34
_diffrn_reflns_limit_l_max 24
_diffrn_reflns_limit_l_min -25
_diffrn_reflns_number 46244
_diffrn_reflns_point_group_measured_fraction_full 0.935
_diffrn_reflns_point_group_measured_fraction_max 0.932
_diffrn_reflns_theta_full 67.679
_diffrn_reflns_theta_max 67.998
_diffrn_reflns_theta_min 2.653
_exptl_absorpt_coefficient_mu 4.604
_exptl_absorpt_correction_T_max 0.753
_exptl_absorpt_correction_T_min 0.309
_exptl_absorpt_correction_type multi-scan
_exptl_absorpt_process_details sadabs
_exptl_crystal_colour purple
_exptl_crystal_density_diffrn 1.546
_exptl_crystal_description rod
_exptl_crystal_F_000 4524
_exptl_crystal_size_max 0.320
_exptl_crystal_size_mid 0.090
_exptl_crystal_size_min 0.080
_platon_squeeze_details
; 
 In asymmetric unit of this data, there were disordered 
 solvent molecules (one acetonitrile and one diethyl ether 
 molecules) which could not be restrained properly. 
 Therefore, SQUEEZE algorithm was used to omit them. 
;
_refine_diff_density_max 3.275
_refine_diff_density_min -0.634
_refine_diff_density_rms 0.170
_refine_ls_extinction_method none
_refine_ls_goodness_of_fit_ref 1.055
_refine_ls_hydrogen_treatment constr
_refine_ls_matrix_type full
_refine_ls_number_parameters 1165
_refine_ls_number_reflns 16243
_refine_ls_number_restraints 63
_refine_ls_restrained_S_all 1.059
_refine_ls_R_factor_all 0.1143
_refine_ls_R_factor_gt 0.0905
_refine_ls_shift/su_max 0.001
_refine_ls_shift/su_mean 0.000
_refine_ls_structure_factor_coef Fsqd
_refine_ls_weighting_details
; 
 w=1/[\s^2^(Fo^2^)+(0.1683P)^2^+21.5451P] 
 where P=(Fo^2^+2Fc^2^)/3 
;
_refine_ls_weighting_scheme calc
_refine_ls_wR_factor_gt 0.2472
_refine_ls_wR_factor_ref 0.2690
_reflns_Friedel_coverage 0.000
_reflns_number_gt 11710
_reflns_number_total 16243
_reflns_threshold_expression 'I > 2\s(I)'
_cod_data_source_file om500093p_si_002.cif
_cod_data_source_block 3b
_cod_database_code 4082786
_shelx_space_group_comment
; 
The symmetry employed for this shelxl refinement is uniquely defined 
by the following loop, which should always be used as a source of 
symmetry information in preference to the above space-group names. 
They are only intended as comments. 
;
_shelx_estimated_absorpt_t_min 0.320
_shelx_estimated_absorpt_t_max 0.710
_shelxl_version_number 2013-2

loop_
_space_group_symop_operation_xyz
'x, y, z'
'-x+1/2, y+1/2, -z+1/2'
'-x, -y, -z'
'x-1/2, -y-1/2, z-1/2'

loop_
_atom_site_label
_atom_site_type_symbol
_atom_site_fract_x
_atom_site_fract_y
_atom_site_fract_z
_atom_site_U_iso_or_equiv
_atom_site_adp_type
_atom_site_occupancy
_atom_site_site_symmetry_order
_atom_site_calc_flag
_atom_site_refinement_flags_posn
_atom_site_refinement_flags_adp
Rh1 Rh 0.05913(4) 0.13913(2) 0.31052(3) 0.03876(18) Uani 1 1 d . .
Rh2 Rh 0.26685(4) 0.14369(2) -0.02379(3) 0.04007(19) Uani 1 1 d . .
Cu1 Cu -0.09382(6) 0.50054(3) 0.17330(4) 0.0334(3) Uani 1 1 d . .
O1 O 0.1778(3) 0.14550(17) 0.2914(2) 0.0385(11) Uani 1 1 d . .
O2 O 0.0177(3) 0.12280(18) 0.2117(3) 0.0439(12) Uani 1 1 d . .
O3 O 0.1467(3) 0.13484(18) -0.0061(2) 0.0443(12) Uani 1 1 d . .
O4 O 0.2987(3) 0.16757(18) 0.0716(2) 0.0431(12) Uani 1 1 d . .
O5 O 0.7736(5) 0.2026(3) 0.2279(4) 0.084(2) Uani 1 1 d . .
O6 O 0.7307(6) 0.2804(2) 0.2007(5) 0.095(3) Uani 1 1 d . .
O7 O 0.6265(4) 0.2218(3) 0.1999(4) 0.079(2) Uani 1 1 d . .
O8 O 0.9352(11) 0.3612(4) -0.0426(5) 0.149(5) Uani 1 1 d . U
O9 O 0.8853(15) 0.3424(8) 0.0554(9) 0.267(11) Uani 1 1 d D U
O10 O 1.0207(13) 0.3523(6) 0.0629(7) 0.203(8) Uani 1 1 d . U
N1 N 0.0488(4) 0.5039(2) 0.2108(3) 0.0386(13) Uani 1 1 d . .
N2 N -0.0624(3) 0.43639(19) 0.1956(2) 0.0313(12) Uani 1 1 d . .
N3 N -0.2197(4) 0.4661(2) 0.1487(3) 0.0367(13) Uani 1 1 d . .
N4 N 0.0410(4) 0.2080(2) 0.2788(3) 0.0409(14) Uani 1 1 d . .
N5 N -0.0953(4) 0.5002(2) 0.0703(3) 0.0402(14) Uani 1 1 d . .
N6 N -0.1224(3) 0.56395(19) 0.1496(3) 0.0317(12) Uani 1 1 d . .
N7 N -0.1112(4) 0.5282(2) 0.2646(3) 0.0384(13) Uani 1 1 d . .
N8 N -0.2269(4) 0.7893(2) 0.0508(3) 0.0417(14) Uani 1 1 d . .
P1 P 0.39241(16) 0.92487(9) 0.08089(11) 0.0601(6) Uani 1 1 d . .
P2 P 0.61452(16) 0.58272(10) 0.98461(15) 0.0727(8) Uani 1 1 d . .
S1 S 0.70867(16) 0.23354(9) 0.19356(13) 0.0650(6) Uani 1 1 d . .
S2 S 0.9502(4) 0.33779(14) 0.0158(2) 0.1247(16) Uani 1 1 d D .
F1 F 0.4537(4) 0.9452(2) 0.0381(3) 0.0853(18) Uani 1 1 d . .
F2 F 0.3325(4) 0.9013(2) 0.1243(3) 0.0887(18) Uani 1 1 d . .
F3 F 0.4202(4) 0.9640(2) 0.1337(3) 0.0773(16) Uani 1 1 d . .
F4 F 0.3624(4) 0.8841(2) 0.0282(3) 0.0869(18) Uani 1 1 d . .
F5 F 0.4721(5) 0.8948(3) 0.1212(3) 0.105(2) Uani 1 1 d . .
F6 F 0.3151(5) 0.9541(2) 0.0403(4) 0.098(2) Uani 1 1 d . .
F7 F 0.6713(4) 0.5943(2) 1.0564(3) 0.0780(16) Uani 1 1 d . .
F8 F 0.5646(4) 0.5699(3) 0.9057(4) 0.108(3) Uani 1 1 d . .
F9 F 0.5514(4) 0.5537(2) 1.0143(3) 0.0893(19) Uani 1 1 d . .
F10 F 0.6821(5) 0.6097(3) 0.9480(5) 0.117(3) Uani 1 1 d . .
F11 F 0.5582(4) 0.6267(2) 0.9818(3) 0.0851(18) Uani 1 1 d . .
F12 F 0.6743(5) 0.5366(3) 0.9786(5) 0.122(3) Uani 1 1 d . .
F13 F 0.7804(7) 0.2306(4) 0.0942(5) 0.146(4) Uani 1 1 d . .
F14 F 0.6877(8) 0.1780(4) 0.0926(4) 0.150(4) Uani 1 1 d . .
F15 F 0.6445(8) 0.2458(4) 0.0686(5) 0.170(5) Uani 1 1 d . U
F16 F 0.9647(12) 0.2557(4) 0.0602(7) 0.209(6) Uani 1 1 d . U
F17 F 0.8697(13) 0.2720(6) -0.0315(8) 0.259(9) Uani 1 1 d D U
F18 F 1.0105(12) 0.2698(7) -0.0251(8) 0.255(9) Uani 1 1 d . U
C1 C 0.1973(4) 0.1481(2) 0.2352(3) 0.0317(14) Uani 1 1 d . .
C2 C 0.1425(4) 0.1415(2) 0.1712(3) 0.0312(14) Uani 1 1 d . .
C3 C 0.0556(4) 0.1288(2) 0.1643(3) 0.0356(15) Uani 1 1 d . .
C4 C 0.0006(5) 0.1216(3) 0.0983(4) 0.0457(17) Uani 1 1 d . .
C5 C -0.0865(6) 0.1112(4) 0.0895(5) 0.073(3) Uani 1 1 d . .
H5 H -0.1091 0.1078 0.1273 0.088 Uiso 1 1 calc R U
C6 C -0.1390(7) 0.1060(5) 0.0287(6) 0.095(4) Uani 1 1 d . .
H6 H -0.1980 0.0999 0.0242 0.114 Uiso 1 1 calc R U
C7 C -0.1072(7) 0.1094(5) -0.0270(5) 0.090(4) Uani 1 1 d . .
H7 H -0.1440 0.1042 -0.0695 0.108 Uiso 1 1 calc R U
C8 C -0.0225(6) 0.1204(4) -0.0212(5) 0.068(3) Uani 1 1 d . .
H8 H -0.0015 0.1242 -0.0597 0.082 Uiso 1 1 calc R U
C9 C 0.0329(5) 0.1259(3) 0.0421(4) 0.0499(19) Uani 1 1 d . .
C10 C 0.1226(4) 0.1364(2) 0.0482(3) 0.0366(15) Uani 1 1 d . .
C11 C 0.1768(4) 0.1457(2) 0.1113(3) 0.0326(14) Uani 1 1 d . .
C12 C 0.2621(4) 0.1594(2) 0.1190(3) 0.0355(15) Uani 1 1 d . .
C13 C 0.3186(4) 0.1653(2) 0.1850(3) 0.0350(14) Uani 1 1 d . .
C14 C 0.4041(5) 0.1772(3) 0.1919(4) 0.0475(18) Uani 1 1 d . .
H14 H 0.4250 0.1822 0.1536 0.057 Uiso 1 1 calc R U
C15 C 0.4583(5) 0.1820(3) 0.2534(4) 0.055(2) Uani 1 1 d . .
H15 H 0.5166 0.1900 0.2576 0.066 Uiso 1 1 calc R U
C16 C 0.4280(5) 0.1750(3) 0.3097(4) 0.055(2) Uani 1 1 d . .
H16 H 0.4658 0.1779 0.3522 0.066 Uiso 1 1 calc R U
C17 C 0.3442(5) 0.1640(3) 0.3041(3) 0.0429(17) Uani 1 1 d . .
H17 H 0.3241 0.1597 0.3429 0.051 Uiso 1 1 calc R U
C18 C 0.2867(4) 0.1590(2) 0.2412(3) 0.0360(15) Uani 1 1 d . .
C19 C 0.0993(6) 0.5396(3) 0.2169(5) 0.057(2) Uani 1 1 d . .
H19 H 0.0743 0.5688 0.2066 0.068 Uiso 1 1 calc R U
C20 C 0.1866(7) 0.5364(3) 0.2376(5) 0.065(3) Uani 1 1 d . .
H20 H 0.2213 0.5629 0.2417 0.078 Uiso 1 1 calc R U
C21 C 0.2232(6) 0.4943(3) 0.2524(5) 0.064(2) Uani 1 1 d . .
H21 H 0.2836 0.4913 0.2672 0.077 Uiso 1 1 calc R U
C22 C 0.1710(5) 0.4560(3) 0.2454(4) 0.0510(19) Uani 1 1 d . .
H22 H 0.1947 0.4264 0.2545 0.061 Uiso 1 1 calc R U
C23 C 0.0830(4) 0.4625(2) 0.2245(3) 0.0345(14) Uani 1 1 d . .
C24 C 0.0205(4) 0.4243(2) 0.2172(3) 0.0340(14) Uani 1 1 d . .
C25 C 0.0439(4) 0.3797(2) 0.2331(3) 0.0360(15) Uani 1 1 d . .
H25 H 0.1027 0.3718 0.2475 0.043 Uiso 1 1 calc R U
C26 C -0.0194(5) 0.3464(2) 0.2279(3) 0.0378(15) Uani 1 1 d . .
C27 C -0.1040(4) 0.3597(2) 0.2044(3) 0.0315(14) Uani 1 1 d . .
H27 H -0.1483 0.3377 0.1997 0.038 Uiso 1 1 calc R U
C28 C -0.1249(4) 0.4045(2) 0.1877(3) 0.0320(14) Uani 1 1 d . .
C29 C -0.2133(4) 0.4211(2) 0.1587(3) 0.0341(14) Uani 1 1 d . .
C30 C -0.2831(5) 0.3929(3) 0.1405(4) 0.0497(19) Uani 1 1 d . .
H30 H -0.2776 0.3610 0.1486 0.060 Uiso 1 1 calc R U
C31 C -0.3611(5) 0.4117(3) 0.1103(5) 0.060(2) Uani 1 1 d . .
H31 H -0.4105 0.3929 0.0971 0.072 Uiso 1 1 calc R U
C32 C -0.3668(5) 0.4577(3) 0.0994(4) 0.0495(19) Uani 1 1 d . .
H32 H -0.4200 0.4711 0.0781 0.059 Uiso 1 1 calc R U
C33 C -0.2956(5) 0.4839(3) 0.1195(4) 0.0453(18) Uani 1 1 d . .
H33 H -0.3001 0.5159 0.1125 0.054 Uiso 1 1 calc R U
C34 C -0.0302(5) 0.2190(3) 0.2317(4) 0.0447(17) Uani 1 1 d . .
H34 H -0.0674 0.1954 0.2108 0.054 Uiso 1 1 calc R U
C35 C -0.0503(5) 0.2639(2) 0.2131(4) 0.0424(17) Uani 1 1 d . .
H35 H -0.0995 0.2707 0.1788 0.051 Uiso 1 1 calc R U
C36 C 0.0021(5) 0.2987(2) 0.2448(3) 0.0370(15) Uani 1 1 d . .
C37 C 0.0756(5) 0.2862(3) 0.2930(4) 0.0458(18) Uani 1 1 d . .
H37 H 0.1135 0.3090 0.3156 0.055 Uiso 1 1 calc R U
C38 C 0.0929(5) 0.2414(3) 0.3073(4) 0.0465(18) Uani 1 1 d . .
H38 H 0.1440 0.2337 0.3390 0.056 Uiso 1 1 calc R U
C39 C -0.0895(5) 0.4634(3) 0.0334(4) 0.0505(19) Uani 1 1 d . .
H39 H -0.0770 0.4344 0.0537 0.061 Uiso 1 1 calc R U
C40 C -0.1016(5) 0.4677(3) -0.0344(4) 0.051(2) Uani 1 1 d . .
H40 H -0.0965 0.4418 -0.0605 0.061 Uiso 1 1 calc R U
C41 C -0.1210(6) 0.5092(4) -0.0636(4) 0.060(2) Uani 1 1 d . .
H41 H -0.1304 0.5121 -0.1103 0.071 Uiso 1 1 calc R U
C42 C -0.1269(6) 0.5467(3) -0.0259(4) 0.0504(19) Uani 1 1 d . .
H42 H -0.1399 0.5758 -0.0456 0.060 Uiso 1 1 calc R U
C43 C -0.1133(4) 0.5407(2) 0.0421(3) 0.0357(15) Uani 1 1 d . .
C44 C -0.1262(4) 0.5781(2) 0.0868(3) 0.0341(14) Uani 1 1 d . .
C45 C -0.1435(5) 0.6225(3) 0.0679(4) 0.0440(17) Uani 1 1 d . .
H45 H -0.1440 0.6319 0.0242 0.053 Uiso 1 1 calc R U
C46 C -0.1601(4) 0.6535(2) 0.1134(4) 0.0382(15) Uani 1 1 d . .
C47 C -0.1582(4) 0.6384(2) 0.1782(4) 0.0383(16) Uani 1 1 d . .
H47 H -0.1707 0.6587 0.2100 0.046 Uiso 1 1 calc R U
C48 C -0.1377(4) 0.5935(2) 0.1943(3) 0.0350(14) Uani 1 1 d . .
C49 C -0.1317(4) 0.5726(2) 0.2608(3) 0.0332(14) Uani 1 1 d . .
C50 C -0.1466(5) 0.5966(3) 0.3140(4) 0.0458(18) Uani 1 1 d . .
H50 H -0.1617 0.6279 0.3102 0.055 Uiso 1 1 calc R U
C51 C -0.1389(6) 0.5735(3) 0.3725(4) 0.057(2) Uani 1 1 d . .
H51 H -0.1498 0.5889 0.4097 0.069 Uiso 1 1 calc R U
C52 C -0.1156(5) 0.5279(3) 0.3780(4) 0.0498(19) Uani 1 1 d . .
H52 H -0.1078 0.5122 0.4189 0.060 Uiso 1 1 calc R U
C53 C -0.1041(5) 0.5066(3) 0.3230(4) 0.0457(18) Uani 1 1 d . .
H53 H -0.0906 0.4751 0.3257 0.055 Uiso 1 1 calc R U
C54 C -0.1687(6) 0.7802(3) 0.1071(4) 0.053(2) Uani 1 1 d . .
H54 H -0.1411 0.8051 0.1327 0.064 Uiso 1 1 calc R U
C55 C -0.1471(6) 0.7374(3) 0.1298(4) 0.053(2) Uani 1 1 d . .
H55 H -0.1067 0.7332 0.1709 0.064 Uiso 1 1 calc R U
C56 C -0.1833(5) 0.7004(3) 0.0935(3) 0.0395(16) Uani 1 1 d . .
C57 C -0.2420(5) 0.7093(3) 0.0338(4) 0.0482(18) Uani 1 1 d . .
H57 H -0.2681 0.6850 0.0062 0.058 Uiso 1 1 calc R U
C58 C -0.2620(5) 0.7534(3) 0.0154(4) 0.0423(17) Uani 1 1 d . .
H58 H -0.3032 0.7588 -0.0250 0.051 Uiso 1 1 calc R U
C59 C -0.0196(6) 0.1455(3) 0.3794(4) 0.050(2) Uani 1 1 d . .
C60 C -0.0420(6) 0.1057(3) 0.3405(5) 0.059(2) Uani 1 1 d . .
C61 C 0.0318(7) 0.0765(3) 0.3532(5) 0.058(2) Uani 1 1 d . .
C62 C 0.0996(6) 0.0987(3) 0.3993(4) 0.053(2) Uani 1 1 d . .
C63 C 0.0691(7) 0.1420(3) 0.4149(4) 0.057(2) Uani 1 1 d . .
C64 C -0.0790(8) 0.1853(4) 0.3809(6) 0.077(3) Uani 1 1 d . .
H64A H -0.1269 0.1843 0.3416 0.116 Uiso 1 1 calc R U
H64B H -0.0475 0.2138 0.3814 0.116 Uiso 1 1 calc R U
H64C H -0.1009 0.1834 0.4208 0.116 Uiso 1 1 calc R U
C65 C -0.1266(7) 0.0954(5) 0.2945(6) 0.086(4) Uani 1 1 d . .
H65A H -0.1615 0.0775 0.3179 0.130 Uiso 1 1 calc R U
H65B H -0.1177 0.0780 0.2566 0.130 Uiso 1 1 calc R U
H65C H -0.1562 0.1240 0.2789 0.130 Uiso 1 1 calc R U
C66 C 0.0347(10) 0.0308(4) 0.3222(7) 0.094(4) Uani 1 1 d . .
H66A H 0.0287 0.0070 0.3537 0.141 Uiso 1 1 calc R U
H66B H 0.0895 0.0272 0.3102 0.141 Uiso 1 1 calc R U
H66C H -0.0123 0.0284 0.2823 0.141 Uiso 1 1 calc R U
C67 C 0.1876(7) 0.0805(4) 0.4254(6) 0.081(3) Uani 1 1 d . .
H67A H 0.2297 0.1038 0.4218 0.121 Uiso 1 1 calc R U
H67B H 0.1959 0.0537 0.3996 0.121 Uiso 1 1 calc R U
H67C H 0.1952 0.0719 0.4719 0.121 Uiso 1 1 calc R U
C68 C 0.1175(9) 0.1757(4) 0.4624(5) 0.088(4) Uani 1 1 d . .
H68A H 0.1031 0.2065 0.4452 0.132 Uiso 1 1 calc R U
H68B H 0.1790 0.1705 0.4685 0.132 Uiso 1 1 calc R U
H68C H 0.1023 0.1725 0.5049 0.132 Uiso 1 1 calc R U
C69 C 0.2827(6) 0.0762(3) -0.0596(5) 0.060(2) Uani 1 1 d . .
C70 C 0.2795(7) 0.1089(3) -0.1116(4) 0.062(2) Uani 1 1 d . .
C71 C 0.3468(6) 0.1400(3) -0.0913(4) 0.056(2) Uani 1 1 d . .
C72 C 0.3944(5) 0.1282(3) -0.0268(5) 0.055(2) Uani 1 1 d . .
C73 C 0.3543(6) 0.0879(3) -0.0059(5) 0.053(2) Uani 1 1 d . .
C74 C 0.2230(7) 0.0387(4) -0.0603(7) 0.081(3) Uani 1 1 d . .
H74A H 0.2272 0.0171 -0.0952 0.122 Uiso 1 1 calc R U
H74B H 0.1645 0.0506 -0.0689 0.122 Uiso 1 1 calc R U
H74C H 0.2372 0.0233 -0.0174 0.122 Uiso 1 1 calc R U
C75 C 0.2157(9) 0.1074(5) -0.1769(5) 0.091(4) Uani 1 1 d . .
H75A H 0.2158 0.1365 -0.1997 0.137 Uiso 1 1 calc R U
H75B H 0.1586 0.1017 -0.1699 0.137 Uiso 1 1 calc R U
H75C H 0.2308 0.0828 -0.2039 0.137 Uiso 1 1 calc R U
C76 C 0.3689(8) 0.1791(4) -0.1300(6) 0.084(3) Uani 1 1 d . .
H76A H 0.4161 0.1704 -0.1495 0.126 Uiso 1 1 calc R U
H76B H 0.3861 0.2052 -0.1006 0.126 Uiso 1 1 calc R U
H76C H 0.3188 0.1873 -0.1653 0.126 Uiso 1 1 calc R U
C77 C 0.4700(7) 0.1517(4) 0.0154(6) 0.081(3) Uani 1 1 d . .
H77A H 0.5222 0.1407 0.0042 0.121 Uiso 1 1 calc R U
H77B H 0.4730 0.1452 0.0620 0.121 Uiso 1 1 calc R U
H77C H 0.4646 0.1846 0.0077 0.121 Uiso 1 1 calc R U
C78 C 0.3829(7) 0.0640(4) 0.0589(6) 0.076(3) Uani 1 1 d . .
H78A H 0.3335 0.0497 0.0704 0.114 Uiso 1 1 calc R U
H78B H 0.4089 0.0860 0.0932 0.114 Uiso 1 1 calc R U
H78C H 0.4250 0.0406 0.0556 0.114 Uiso 1 1 calc R U
C79 C 0.7061(9) 0.2216(5) 0.1072(6) 0.089(4) Uani 1 1 d . .
C80 C 0.9521(13) 0.2806(8) 0.0078(10) 0.153(7) Uani 1 1 d D U
C81 C 0.388(2) 0.5134(8) 0.4116(11) 0.186(12) Uani 1 1 d . .
H81A H 0.3642 0.5395 0.3840 0.279 Uiso 1 1 calc R U
H81B H 0.4101 0.5234 0.4574 0.279 Uiso 1 1 calc R U
H81C H 0.3428 0.4906 0.4099 0.279 Uiso 1 1 calc R U
C82 C 0.4588(14) 0.4928(7) 0.3866(11) 0.150(9) Uani 1 1 d . .
H82A H 0.4956 0.5168 0.3746 0.180 Uiso 1 1 calc R U
H82B H 0.4946 0.4726 0.4203 0.180 Uiso 1 1 calc R U
C83 C 0.4741(16) 0.4413(8) 0.3021(13) 0.178(9) Uani 1 1 d D U
H83A H 0.5077 0.4200 0.3352 0.214 Uiso 1 1 calc R U
H83B H 0.5140 0.4613 0.2858 0.214 Uiso 1 1 calc R U
C84 C 0.412(2) 0.4140(11) 0.2417(17) 0.260(16) Uani 1 1 d . U
H84A H 0.3523 0.4218 0.2396 0.390 Uiso 1 1 calc R U
H84B H 0.4205 0.3812 0.2489 0.390 Uiso 1 1 calc R U
H84C H 0.4259 0.4225 0.2000 0.390 Uiso 1 1 calc R U
O11 O 0.4166(8) 0.4675(5) 0.3297(7) 0.137(4) Uani 1 1 d D .

loop_
_atom_site_aniso_label
_atom_site_aniso_U_11
_atom_site_aniso_U_22
_atom_site_aniso_U_33
_atom_site_aniso_U_23
_atom_site_aniso_U_13
_atom_site_aniso_U_12
Rh1 0.0343(3) 0.0396(3) 0.0465(3) 0.0096(2) 0.0178(2) 0.0079(2)
Rh2 0.0406(4) 0.0432(3) 0.0379(3) 0.0082(2) 0.0122(2) 0.0081(2)
Cu1 0.0316(6) 0.0359(6) 0.0316(5) -0.0004(4) 0.0058(4) 0.0050(4)
O1 0.033(3) 0.048(3) 0.034(2) 0.007(2) 0.0067(19) 0.0057(19)
O2 0.035(3) 0.043(3) 0.057(3) 0.001(2) 0.017(2) -0.002(2)
O3 0.045(3) 0.056(3) 0.028(2) 0.002(2) 0.003(2) 0.000(2)
O4 0.033(3) 0.058(3) 0.038(3) 0.013(2) 0.008(2) -0.001(2)
O5 0.075(5) 0.095(6) 0.080(5) 0.026(4) 0.012(4) 0.010(4)
O6 0.106(7) 0.050(4) 0.139(8) 0.013(4) 0.048(6) -0.003(4)
O7 0.048(4) 0.084(5) 0.114(6) 0.031(4) 0.035(4) 0.000(3)
O8 0.268(16) 0.105(8) 0.077(6) -0.031(6) 0.051(8) -0.036(8)
O9 0.41(3) 0.29(2) 0.164(13) -0.073(13) 0.191(16) 0.015(19)
O10 0.257(18) 0.185(14) 0.121(10) 0.015(9) -0.044(11) -0.077(12)
N1 0.041(4) 0.038(3) 0.035(3) -0.006(2) 0.006(2) 0.004(2)
N2 0.029(3) 0.037(3) 0.028(2) -0.002(2) 0.008(2) 0.005(2)
N3 0.031(3) 0.037(3) 0.040(3) -0.005(2) 0.004(2) 0.004(2)
N4 0.037(4) 0.033(3) 0.051(3) 0.008(3) 0.010(3) 0.007(2)
N5 0.030(3) 0.053(4) 0.036(3) -0.002(3) 0.006(2) 0.000(2)
N6 0.026(3) 0.037(3) 0.032(3) -0.001(2) 0.005(2) 0.007(2)
N7 0.034(3) 0.039(3) 0.039(3) 0.001(3) 0.001(2) 0.003(2)
N8 0.034(3) 0.055(4) 0.036(3) 0.007(3) 0.009(2) 0.008(3)
P1 0.0585(15) 0.0758(16) 0.0412(10) 0.0015(10) 0.0029(9) 0.0021(11)
P2 0.0434(14) 0.0687(16) 0.0894(18) 0.0157(14) -0.0162(12) -0.0083(10)
S1 0.0518(14) 0.0659(15) 0.0756(15) 0.0179(12) 0.0123(11) -0.0115(10)
S2 0.197(5) 0.086(2) 0.084(2) -0.0062(19) 0.021(3) 0.025(3)
F1 0.095(5) 0.108(5) 0.056(3) 0.004(3) 0.024(3) -0.017(4)
F2 0.082(5) 0.101(5) 0.081(4) -0.006(4) 0.018(3) -0.009(4)
F3 0.079(4) 0.092(4) 0.057(3) -0.007(3) 0.007(3) -0.017(3)
F4 0.091(5) 0.089(5) 0.076(4) -0.012(3) 0.012(3) 0.006(3)
F5 0.094(5) 0.143(7) 0.076(4) 0.030(4) 0.015(4) 0.050(5)
F6 0.089(5) 0.082(4) 0.098(5) 0.009(4) -0.025(4) 0.009(3)
F7 0.055(3) 0.105(5) 0.063(3) -0.002(3) -0.005(3) -0.002(3)
F8 0.068(5) 0.126(6) 0.117(6) -0.038(5) -0.006(4) -0.012(4)
F9 0.061(4) 0.107(5) 0.092(4) 0.007(4) 0.005(3) -0.015(3)
F10 0.087(5) 0.125(7) 0.123(6) 0.014(5) -0.007(4) -0.027(4)
F11 0.081(4) 0.089(4) 0.075(4) 0.004(3) 0.001(3) 0.026(3)
F12 0.090(6) 0.097(6) 0.166(8) 0.006(5) 0.005(5) 0.018(4)
F13 0.132(8) 0.209(11) 0.116(6) -0.035(7) 0.063(6) -0.088(7)
F14 0.211(11) 0.149(8) 0.098(6) -0.035(6) 0.049(6) -0.098(8)
F15 0.166(10) 0.213(11) 0.106(7) 0.081(7) -0.018(6) -0.004(8)
F16 0.364(19) 0.138(9) 0.147(10) 0.048(8) 0.105(11) -0.017(11)
F17 0.294(19) 0.294(18) 0.163(12) -0.053(12) 0.006(12) -0.157(15)
F18 0.250(17) 0.39(2) 0.177(12) 0.020(13) 0.143(12) 0.058(15)
C1 0.031(4) 0.024(3) 0.039(3) 0.006(3) 0.006(3) 0.005(2)
C2 0.033(4) 0.025(3) 0.036(3) 0.004(3) 0.009(3) 0.006(2)
C3 0.032(4) 0.034(4) 0.040(4) 0.003(3) 0.009(3) -0.005(3)
C4 0.035(4) 0.049(5) 0.055(4) 0.001(4) 0.015(3) -0.004(3)
C5 0.041(6) 0.105(9) 0.071(6) 0.003(6) 0.008(4) -0.013(5)
C6 0.045(7) 0.155(13) 0.082(8) 0.006(8) 0.008(5) -0.032(7)
C7 0.058(7) 0.145(12) 0.057(6) -0.005(7) -0.007(5) -0.020(7)
C8 0.046(6) 0.093(8) 0.060(5) -0.002(5) -0.001(4) -0.010(5)
C9 0.040(5) 0.055(5) 0.049(4) 0.002(4) 0.001(3) -0.001(3)
C10 0.028(4) 0.042(4) 0.040(4) 0.008(3) 0.008(3) 0.005(3)
C11 0.027(4) 0.031(4) 0.038(3) 0.012(3) 0.005(3) 0.004(2)
C12 0.030(4) 0.040(4) 0.037(3) 0.006(3) 0.008(3) 0.005(3)
C13 0.032(4) 0.038(4) 0.036(3) 0.005(3) 0.010(3) 0.001(3)
C14 0.035(4) 0.066(5) 0.040(4) 0.000(4) 0.009(3) -0.007(3)
C15 0.025(4) 0.082(6) 0.057(5) -0.006(4) 0.006(3) -0.016(4)
C16 0.042(5) 0.078(6) 0.039(4) -0.003(4) -0.004(3) -0.001(4)
C17 0.036(4) 0.058(5) 0.035(3) 0.005(3) 0.010(3) 0.000(3)
C18 0.034(4) 0.031(4) 0.042(4) 0.003(3) 0.008(3) 0.004(3)
C19 0.064(6) 0.039(5) 0.069(5) -0.008(4) 0.021(4) 0.001(4)
C20 0.068(7) 0.047(5) 0.074(6) -0.011(4) 0.009(5) -0.019(4)
C21 0.047(5) 0.063(6) 0.073(6) 0.004(5) -0.005(4) -0.009(4)
C22 0.035(4) 0.051(5) 0.063(5) 0.007(4) 0.003(4) -0.002(3)
C23 0.029(4) 0.039(4) 0.032(3) 0.001(3) 0.001(3) -0.002(3)
C24 0.031(4) 0.040(4) 0.030(3) 0.002(3) 0.007(3) -0.002(3)
C25 0.028(4) 0.037(4) 0.040(3) -0.004(3) 0.003(3) 0.003(3)
C26 0.045(4) 0.039(4) 0.029(3) 0.001(3) 0.006(3) 0.001(3)
C27 0.030(4) 0.036(4) 0.027(3) 0.003(3) 0.005(2) -0.002(2)
C28 0.028(4) 0.041(4) 0.024(3) 0.001(3) 0.001(2) 0.001(3)
C29 0.030(4) 0.039(4) 0.031(3) -0.001(3) 0.004(3) -0.001(3)
C30 0.039(5) 0.042(4) 0.062(5) -0.003(4) 0.003(4) -0.002(3)
C31 0.033(5) 0.058(6) 0.086(6) -0.015(5) 0.007(4) -0.001(3)
C32 0.032(4) 0.060(5) 0.051(4) -0.002(4) 0.000(3) 0.010(3)
C33 0.044(5) 0.045(4) 0.044(4) -0.001(3) 0.006(3) 0.015(3)
C34 0.048(5) 0.035(4) 0.049(4) 0.003(3) 0.007(3) 0.001(3)
C35 0.037(4) 0.035(4) 0.051(4) 0.010(3) 0.002(3) 0.005(3)
C36 0.033(4) 0.042(4) 0.037(3) 0.009(3) 0.011(3) 0.004(3)
C37 0.041(4) 0.043(4) 0.047(4) 0.006(3) -0.003(3) -0.001(3)
C38 0.039(4) 0.042(4) 0.053(4) 0.012(3) -0.001(3) -0.004(3)
C39 0.048(5) 0.049(5) 0.055(5) -0.008(4) 0.011(4) -0.009(3)
C40 0.042(5) 0.069(6) 0.039(4) -0.018(4) 0.007(3) -0.007(4)
C41 0.054(6) 0.081(7) 0.043(4) -0.003(4) 0.011(4) -0.008(4)
C42 0.057(5) 0.061(5) 0.038(4) 0.006(4) 0.019(3) 0.011(4)
C43 0.027(4) 0.043(4) 0.039(3) 0.003(3) 0.010(3) 0.002(3)
C44 0.024(4) 0.044(4) 0.034(3) 0.001(3) 0.006(3) 0.003(3)
C45 0.029(4) 0.065(5) 0.034(3) 0.006(3) -0.001(3) -0.003(3)
C46 0.023(4) 0.040(4) 0.049(4) 0.005(3) 0.003(3) 0.004(3)
C47 0.029(4) 0.046(4) 0.040(4) -0.003(3) 0.009(3) 0.008(3)
C48 0.034(4) 0.034(4) 0.035(3) 0.004(3) 0.005(3) 0.002(3)
C49 0.031(4) 0.036(4) 0.031(3) -0.003(3) 0.003(3) 0.008(3)
C50 0.051(5) 0.044(4) 0.040(4) -0.007(3) 0.009(3) 0.001(3)
C51 0.057(6) 0.078(7) 0.035(4) -0.012(4) 0.009(3) 0.003(4)
C52 0.049(5) 0.058(5) 0.036(4) 0.005(3) -0.001(3) -0.001(4)
C53 0.043(5) 0.048(5) 0.041(4) 0.003(3) -0.001(3) -0.001(3)
C54 0.053(5) 0.046(5) 0.050(4) 0.000(4) -0.009(4) 0.005(3)
C55 0.051(5) 0.046(5) 0.052(4) 0.006(4) -0.007(4) 0.008(3)
C56 0.032(4) 0.048(4) 0.037(3) 0.008(3) 0.006(3) 0.008(3)
C57 0.041(5) 0.053(5) 0.044(4) 0.007(4) -0.001(3) -0.002(3)
C58 0.042(4) 0.044(4) 0.037(4) 0.007(3) 0.003(3) 0.006(3)
C59 0.040(5) 0.059(5) 0.057(5) 0.010(4) 0.021(4) 0.008(3)
C60 0.039(5) 0.075(6) 0.069(5) 0.015(5) 0.022(4) 0.004(4)
C61 0.078(7) 0.037(4) 0.073(6) 0.016(4) 0.046(5) 0.008(4)
C62 0.050(5) 0.067(6) 0.049(4) 0.019(4) 0.027(4) 0.005(4)
C63 0.072(7) 0.064(6) 0.044(4) 0.017(4) 0.033(4) 0.007(4)
C64 0.090(8) 0.071(7) 0.086(7) 0.010(5) 0.052(6) 0.032(6)
C65 0.065(7) 0.118(10) 0.080(7) 0.024(7) 0.024(6) -0.013(6)
C66 0.151(13) 0.043(6) 0.099(9) 0.010(6) 0.051(8) -0.011(6)
C67 0.061(7) 0.098(8) 0.084(7) 0.043(6) 0.020(5) 0.025(6)
C68 0.128(11) 0.086(8) 0.051(5) -0.010(5) 0.025(6) -0.016(7)
C69 0.064(6) 0.041(5) 0.075(6) -0.003(4) 0.018(5) 0.016(4)
C70 0.079(7) 0.064(6) 0.044(4) -0.007(4) 0.018(4) 0.019(5)
C71 0.058(6) 0.061(6) 0.052(5) 0.001(4) 0.022(4) 0.013(4)
C72 0.034(5) 0.067(6) 0.066(5) -0.002(4) 0.015(4) 0.013(4)
C73 0.049(5) 0.046(5) 0.066(5) 0.013(4) 0.014(4) 0.014(3)
C74 0.069(7) 0.061(6) 0.109(9) -0.015(6) 0.013(6) 0.005(5)
C75 0.113(10) 0.113(10) 0.045(5) -0.009(6) 0.013(5) 0.028(8)
C76 0.090(9) 0.101(9) 0.076(7) 0.020(6) 0.048(6) 0.016(7)
C77 0.045(6) 0.094(8) 0.108(9) -0.015(7) 0.026(6) 0.007(5)
C78 0.051(6) 0.075(7) 0.094(8) 0.029(6) 0.003(5) 0.023(5)
C79 0.093(9) 0.091(9) 0.077(7) 0.018(7) 0.008(6) -0.033(7)
C80 0.184(16) 0.175(15) 0.115(11) -0.011(11) 0.067(12) -0.034(13)
C81 0.27(4) 0.15(2) 0.117(16) -0.038(14) 0.009(19) -0.02(2)
C82 0.142(18) 0.121(15) 0.144(17) 0.034(13) -0.045(14) -0.053(13)
C83 0.175(16) 0.158(15) 0.213(17) 0.060(13) 0.069(14) 0.070(13)
C84 0.36(3) 0.22(3) 0.23(3) -0.02(2) 0.15(3) 0.08(2)
O11 0.120(10) 0.137(10) 0.152(11) 0.023(8) 0.026(8) 0.044(7)

loop_
_atom_type_symbol
_atom_type_description
_atom_type_scat_dispersion_real
_atom_type_scat_dispersion_imag
_atom_type_scat_source
C C 0.0181 0.0091 'International Tables Vol C Tables 4.2.6.8 and 6.1.1.4'
H H 0.0000 0.0000 'International Tables Vol C Tables 4.2.6.8 and 6.1.1.4'
N N 0.0311 0.0180 'International Tables Vol C Tables 4.2.6.8 and 6.1.1.4'
O O 0.0492 0.0322 'International Tables Vol C Tables 4.2.6.8 and 6.1.1.4'
F F 0.0727 0.0534 'International Tables Vol C Tables 4.2.6.8 and 6.1.1.4'
S S 0.3331 0.5567 'International Tables Vol C Tables 4.2.6.8 and 6.1.1.4'
Cu Cu -1.9646 0.5888 'International Tables Vol C Tables 4.2.6.8 and 6.1.1.4'
Rh Rh 0.0927 3.6045 'International Tables Vol C Tables 4.2.6.8 and 6.1.1.4'
P P 0.2955 0.4335 'International Tables Vol C Tables 4.2.6.8 and 6.1.1.4'

loop_
_geom_angle_atom_site_label_1
_geom_angle_atom_site_label_2
_geom_angle_atom_site_label_3
_geom_angle
_geom_angle_site_symmetry_1
_geom_angle_site_symmetry_3
O1 Rh1 O2 85.28(19) . .
O1 Rh1 C60 156.4(3) . .
O2 Rh1 C60 95.8(3) . .
O1 Rh1 N4 85.2(2) . .
O2 Rh1 N4 85.6(2) . .
C60 Rh1 N4 118.3(3) . .
O1 Rh1 C61 117.1(3) . .
O2 Rh1 C61 99.5(3) . .
C60 Rh1 C61 39.5(4) . .
N4 Rh1 C61 157.3(3) . .
O1 Rh1 C59 148.5(3) . .
O2 Rh1 C59 126.1(3) . .
C60 Rh1 C59 38.8(4) . .
N4 Rh1 C59 93.8(3) . .
C61 Rh1 C59 65.2(3) . .
O1 Rh1 C63 110.5(3) . .
O2 Rh1 C63 161.7(3) . .
C60 Rh1 C63 66.0(4) . .
N4 Rh1 C63 104.4(3) . .
C61 Rh1 C63 65.4(4) . .
C59 Rh1 C63 39.3(4) . .
O1 Rh1 C62 96.6(3) . .
O2 Rh1 C62 133.2(3) . .
C60 Rh1 C62 65.6(3) . .
N4 Rh1 C62 141.2(3) . .
C61 Rh1 C62 38.8(4) . .
C59 Rh1 C62 65.1(3) . .
C63 Rh1 C62 38.8(3) . .
O4 Rh2 O3 83.99(19) . .
O4 Rh2 N8 85.8(2) . 3_565
O3 Rh2 N8 85.8(2) . 3_565
O4 Rh2 C72 95.0(3) . .
O3 Rh2 C72 158.7(3) . .
N8 Rh2 C72 115.3(3) 3_565 .
O4 Rh2 C71 127.5(3) . .
O3 Rh2 C71 148.4(3) . .
N8 Rh2 C71 93.7(3) 3_565 .
C72 Rh2 C71 39.0(4) . .
O4 Rh2 C73 95.4(3) . .
O3 Rh2 C73 118.5(3) . .
N8 Rh2 C73 155.7(3) 3_565 .
C72 Rh2 C73 40.3(4) . .
C71 Rh2 C73 66.3(3) . .
O4 Rh2 C70 159.2(3) . .
O3 Rh2 C70 112.2(3) . .
N8 Rh2 C70 107.6(3) 3_565 .
C72 Rh2 C70 65.1(4) . .
C71 Rh2 C70 38.3(4) . .
C73 Rh2 C70 65.7(4) . .
O4 Rh2 C69 128.8(3) . .
O3 Rh2 C69 98.0(3) . .
N8 Rh2 C69 145.3(3) 3_565 .
C72 Rh2 C69 66.1(4) . .
C71 Rh2 C69 65.4(4) . .
C73 Rh2 C69 39.2(4) . .
C70 Rh2 C69 39.1(4) . .
N6 Cu1 N2 178.3(2) . .
N6 Cu1 N5 78.9(2) . .
N2 Cu1 N5 99.8(2) . .
N6 Cu1 N7 77.8(2) . .
N2 Cu1 N7 103.5(2) . .
N5 Cu1 N7 156.6(2) . .
N6 Cu1 N3 103.4(2) . .
N2 Cu1 N3 77.6(2) . .
N5 Cu1 N3 88.8(2) . .
N7 Cu1 N3 94.0(2) . .
N6 Cu1 N1 101.8(2) . .
N2 Cu1 N1 77.2(2) . .
N5 Cu1 N1 96.3(2) . .
N7 Cu1 N1 91.0(2) . .
N3 Cu1 N1 154.8(2) . .
C1 O1 Rh1 128.8(4) . .
C3 O2 Rh1 129.2(5) . .
C10 O3 Rh2 130.4(5) . .
C12 O4 Rh2 128.7(5) . .
C19 N1 C23 119.5(7) . .
C19 N1 Cu1 128.8(6) . .
C23 N1 Cu1 111.5(5) . .
C24 N2 C28 120.2(6) . .
C24 N2 Cu1 120.3(5) . .
C28 N2 Cu1 119.4(4) . .
C33 N3 C29 119.1(6) . .
C33 N3 Cu1 127.8(5) . .
C29 N3 Cu1 112.6(4) . .
C38 N4 C34 118.4(6) . .
C38 N4 Rh1 122.6(5) . .
C34 N4 Rh1 118.7(5) . .
C43 N5 C39 120.3(6) . .
C43 N5 Cu1 112.8(5) . .
C39 N5 Cu1 126.4(5) . .
C48 N6 C44 119.9(6) . .
C48 N6 Cu1 120.9(4) . .
C44 N6 Cu1 119.2(4) . .
C49 N7 C53 118.4(6) . .
C49 N7 Cu1 113.4(4) . .
C53 N7 Cu1 128.2(5) . .
C58 N8 C54 116.2(7) . .
C58 N8 Rh2 122.1(5) . 3_565
C54 N8 Rh2 121.6(6) . 3_565
F6 P1 F3 91.7(4) . .
F6 P1 F1 90.6(4) . .
F3 P1 F1 90.4(4) . .
F6 P1 F5 179.0(5) . .
F3 P1 F5 88.9(4) . .
F1 P1 F5 88.6(4) . .
F6 P1 F4 88.4(4) . .
F3 P1 F4 178.4(4) . .
F1 P1 F4 91.2(4) . .
F5 P1 F4 91.0(4) . .
F6 P1 F2 91.9(4) . .
F3 P1 F2 91.6(4) . .
F1 P1 F2 176.7(4) . .
F5 P1 F2 88.9(4) . .
F4 P1 F2 86.7(4) . .
F9 P2 F11 92.2(4) . .
F9 P2 F7 91.4(4) . .
F11 P2 F7 93.1(4) . .
F9 P2 F10 174.6(5) . .
F11 P2 F10 91.5(5) . .
F7 P2 F10 92.2(4) . .
F9 P2 F12 91.6(5) . .
F11 P2 F12 173.6(5) . .
F7 P2 F12 91.9(4) . .
F10 P2 F12 84.3(5) . .
F9 P2 F8 93.6(4) . .
F11 P2 F8 90.8(4) . .
F7 P2 F8 173.6(4) . .
F10 P2 F8 82.5(4) . .
F12 P2 F8 83.9(5) . .
O7 S1 O6 116.4(5) . .
O7 S1 O5 112.7(5) . .
O6 S1 O5 115.3(5) . .
O7 S1 C79 104.4(6) . .
O6 S1 C79 103.6(6) . .
O5 S1 C79 102.0(6) . .
O8 S2 O10 114.6(10) . .
O8 S2 O9 116.9(12) . .
O10 S2 O9 98.3(12) . .
O8 S2 C80 114.6(8) . .
O10 S2 C80 110.3(11) . .
O9 S2 C80 100.3(11) . .
O1 C1 C2 127.7(7) . .
O1 C1 C18 113.1(6) . .
C2 C1 C18 119.2(6) . .
C3 C2 C1 120.2(6) . .
C3 C2 C11 119.6(6) . .
C1 C2 C11 120.2(6) . .
O2 C3 C2 126.5(6) . .
O2 C3 C4 114.1(6) . .
C2 C3 C4 119.5(6) . .
C9 C4 C5 118.3(8) . .
C9 C4 C3 120.8(7) . .
C5 C4 C3 120.9(8) . .
C6 C5 C4 121.7(10) . .
C5 C6 C7 120.4(11) . .
C8 C7 C6 120.3(10) . .
C7 C8 C9 119.7(10) . .
C4 C9 C8 119.6(8) . .
C4 C9 C10 120.7(7) . .
C8 C9 C10 119.7(8) . .
O3 C10 C11 125.1(7) . .
O3 C10 C9 115.1(7) . .
C11 C10 C9 119.8(7) . .
C12 C11 C10 121.8(6) . .
C12 C11 C2 118.7(6) . .
C10 C11 C2 119.5(6) . .
O4 C12 C11 125.7(6) . .
O4 C12 C13 113.7(6) . .
C11 C12 C13 120.6(6) . .
C14 C13 C18 120.0(6) . .
C14 C13 C12 120.0(6) . .
C18 C13 C12 120.0(6) . .
C15 C14 C13 120.7(7) . .
C14 C15 C16 119.9(8) . .
C17 C16 C15 120.4(7) . .
C16 C17 C18 120.8(7) . .
C13 C18 C17 118.1(7) . .
C13 C18 C1 121.0(6) . .
C17 C18 C1 120.9(6) . .
N1 C19 C20 122.6(8) . .
C19 C20 C21 119.0(8) . .
C20 C21 C22 119.3(9) . .
C21 C22 C23 117.8(8) . .
N1 C23 C22 121.8(7) . .
N1 C23 C24 115.6(6) . .
C22 C23 C24 122.7(7) . .
N2 C24 C25 121.3(6) . .
N2 C24 C23 115.1(6) . .
C25 C24 C23 123.5(6) . .
C24 C25 C26 119.7(7) . .
C27 C26 C25 117.7(7) . .
C27 C26 C36 120.6(7) . .
C25 C26 C36 121.7(7) . .
C28 C27 C26 121.0(6) . .
N2 C28 C27 120.1(6) . .
N2 C28 C29 115.5(6) . .
C27 C28 C29 124.4(6) . .
N3 C29 C30 121.8(7) . .
N3 C29 C28 114.6(6) . .
C30 C29 C28 123.5(7) . .
C29 C30 C31 118.6(8) . .
C32 C31 C30 119.2(8) . .
C33 C32 C31 119.4(7) . .
N3 C33 C32 121.9(8) . .
N4 C34 C35 121.8(7) . .
C36 C35 C34 119.6(7) . .
C35 C36 C37 117.2(7) . .
C35 C36 C26 120.7(6) . .
C37 C36 C26 122.1(7) . .
C38 C37 C36 120.1(7) . .
N4 C38 C37 122.8(7) . .
N5 C39 C40 119.9(8) . .
C41 C40 C39 119.9(8) . .
C40 C41 C42 120.1(8) . .
C41 C42 C43 117.9(8) . .
N5 C43 C42 121.8(7) . .
N5 C43 C44 115.7(6) . .
C42 C43 C44 122.2(7) . .
N6 C44 C45 121.7(6) . .
N6 C44 C43 113.3(6) . .
C45 C44 C43 124.9(6) . .
C44 C45 C46 119.2(7) . .
C45 C46 C47 119.0(7) . .
C45 C46 C56 120.2(7) . .
C47 C46 C56 120.8(7) . .
C48 C47 C46 118.7(7) . .
N6 C48 C47 121.5(6) . .
N6 C48 C49 113.4(6) . .
C47 C48 C49 125.1(6) . .
N7 C49 C50 122.4(7) . .
N7 C49 C48 114.5(6) . .
C50 C49 C48 123.2(6) . .
C51 C50 C49 117.6(8) . .
C50 C51 C52 120.9(8) . .
C53 C52 C51 117.7(7) . .
N7 C53 C52 122.9(8) . .
N8 C54 C55 123.7(8) . .
C54 C55 C56 120.3(7) . .
C55 C56 C57 116.5(7) . .
C55 C56 C46 123.2(6) . .
C57 C56 C46 120.2(7) . .
C58 C57 C56 119.5(8) . .
N8 C58 C57 123.7(7) . .
C60 C59 C63 108.6(7) . .
C60 C59 C64 124.9(9) . .
C63 C59 C64 126.4(9) . .
C60 C59 Rh1 69.8(5) . .
C63 C59 Rh1 70.4(4) . .
C64 C59 Rh1 124.1(6) . .
C59 C60 C61 107.6(8) . .
C59 C60 C65 126.9(9) . .
C61 C60 C65 125.6(10) . .
C59 C60 Rh1 71.3(5) . .
C61 C60 Rh1 70.8(5) . .
C65 C60 Rh1 123.4(7) . .
C62 C61 C60 108.3(8) . .
C62 C61 C66 127.1(10) . .
C60 C61 C66 124.6(11) . .
C62 C61 Rh1 71.6(5) . .
C60 C61 Rh1 69.8(5) . .
C66 C61 Rh1 124.2(7) . .
C61 C62 C63 108.1(8) . .
C61 C62 C67 125.9(9) . .
C63 C62 C67 126.0(10) . .
C61 C62 Rh1 69.6(5) . .
C63 C62 Rh1 70.0(5) . .
C67 C62 Rh1 125.0(6) . .
C62 C63 C59 107.3(8) . .
C62 C63 C68 126.4(10) . .
C59 C63 C68 126.2(9) . .
C62 C63 Rh1 71.2(5) . .
C59 C63 Rh1 70.3(5) . .
C68 C63 Rh1 127.0(7) . .
C73 C69 C70 107.5(9) . .
C73 C69 C74 126.1(9) . .
C70 C69 C74 126.4(10) . .
C73 C69 Rh2 69.6(5) . .
C70 C69 Rh2 70.2(5) . .
C74 C69 Rh2 124.4(7) . .
C71 C70 C69 108.9(8) . .
C71 C70 C75 127.3(10) . .
C69 C70 C75 123.8(11) . .
C71 C70 Rh2 70.1(5) . .
C69 C70 Rh2 70.6(5) . .
C75 C70 Rh2 127.1(7) . .
C70 C71 C72 109.0(8) . .
C70 C71 C76 127.2(9) . .
C72 C71 C76 123.7(10) . .
C70 C71 Rh2 71.7(5) . .
C72 C71 Rh2 70.1(5) . .
C76 C71 Rh2 125.4(7) . .
C71 C72 C73 107.7(8) . .
C71 C72 C77 128.5(10) . .
C73 C72 C77 123.7(9) . .
C71 C72 Rh2 70.9(5) . .
C73 C72 Rh2 70.4(5) . .
C77 C72 Rh2 122.9(7) . .
C69 C73 C72 106.8(8) . .
C69 C73 C78 127.2(9) . .
C72 C73 C78 126.0(9) . .
C69 C73 Rh2 71.2(5) . .
C72 C73 Rh2 69.3(4) . .
C78 C73 Rh2 124.4(7) . .
F13 C79 F15 110.4(11) . .
F13 C79 F14 108.0(14) . .
F15 C79 F14 106.7(12) . .
F13 C79 S1 111.2(8) . .
F15 C79 S1 109.3(12) . .
F14 C79 S1 111.2(8) . .
F16 C80 F18 108(2) . .
F16 C80 F17 108.9(19) . .
F18 C80 F17 110.1(19) . .
F16 C80 S2 118.9(16) . .
F18 C80 S2 108.7(17) . .
F17 C80 S2 101.5(16) . .
O11 C82 C81 104.5(16) . .
O11 C83 C84 104(2) . .
C82 O11 C83 113.1(19) . .

loop_
_geom_bond_atom_site_label_1
_geom_bond_atom_site_label_2
_geom_bond_distance
_geom_bond_site_symmetry_2
Rh1 O1 2.052(5) .
Rh1 O2 2.062(5) .
Rh1 C60 2.122(9) .
Rh1 N4 2.127(6) .
Rh1 C61 2.135(8) .
Rh1 C59 2.142(8) .
Rh1 C63 2.144(8) .
Rh1 C62 2.161(8) .
Rh2 O4 2.052(5) .
Rh2 O3 2.071(6) .
Rh2 N8 2.106(6) 3_565
Rh2 C72 2.120(8) .
Rh2 C71 2.129(9) .
Rh2 C73 2.134(8) .
Rh2 C70 2.149(8) .
Rh2 C69 2.155(8) .
Cu1 N6 1.954(5) .
Cu1 N2 1.977(6) .
Cu1 N5 2.140(6) .
Cu1 N7 2.150(6) .
Cu1 N3 2.212(6) .
Cu1 N1 2.241(6) .
O1 C1 1.288(9) .
O2 C3 1.293(9) .
O3 C10 1.284(9) .
O4 C12 1.291(8) .
O5 S1 1.439(8) .
O6 S1 1.420(8) .
O7 S1 1.405(7) .
O8 S2 1.369(12) .
O9 S2 1.486(13) .
O10 S2 1.376(14) .
N1 C19 1.313(11) .
N1 C23 1.337(9) .
N2 C24 1.349(9) .
N2 C28 1.356(9) .
N3 C33 1.334(9) .
N3 C29 1.339(9) .
N4 C38 1.331(10) .
N4 C34 1.354(10) .
N5 C43 1.329(9) .
N5 C39 1.344(10) .
N6 C48 1.339(9) .
N6 C44 1.362(9) .
N7 C49 1.341(9) .
N7 C53 1.353(10) .
N8 C58 1.331(10) .
N8 C54 1.339(10) .
N8 Rh2 2.105(6) 3_565
P1 F6 1.579(6) .
P1 F3 1.579(6) .
P1 F1 1.598(6) .
P1 F5 1.615(7) .
P1 F4 1.618(7) .
P1 F2 1.629(7) .
P2 F9 1.565(7) .
P2 F11 1.572(7) .
P2 F7 1.588(6) .
P2 F10 1.673(9) .
P2 F12 1.683(9) .
P2 F8 1.689(8) .
S1 C79 1.823(14) .
S2 C80 1.69(2) .
F13 C79 1.318(15) .
F14 C79 1.332(15) .
F15 C79 1.324(16) .
F16 C80 1.29(2) .
F17 C80 1.401(17) .
F18 C80 1.33(2) .
C1 C2 1.421(9) .
C1 C18 1.451(10) .
C2 C3 1.420(10) .
C2 C11 1.489(10) .
C3 C4 1.460(11) .
C4 C9 1.399(12) .
C4 C5 1.402(12) .
C5 C6 1.350(15) .
C6 C7 1.381(17) .
C7 C8 1.379(15) .
C8 C9 1.411(12) .
C9 C10 1.452(11) .
C10 C11 1.418(10) .
C11 C12 1.402(10) .
C12 C13 1.462(9) .
C13 C14 1.395(11) .
C13 C18 1.401(10) .
C14 C15 1.371(11) .
C15 C16 1.391(12) .
C16 C17 1.365(12) .
C17 C18 1.417(10) .
C19 C20 1.370(14) .
C20 C21 1.373(14) .
C21 C22 1.389(12) .
C22 C23 1.391(11) .
C23 C24 1.490(9) .
C24 C25 1.381(10) .
C25 C26 1.400(10) .
C26 C27 1.387(10) .
C26 C36 1.465(10) .
C27 C28 1.381(9) .
C28 C29 1.487(9) .
C29 C30 1.373(10) .
C30 C31 1.377(12) .
C31 C32 1.371(12) .
C32 C33 1.361(12) .
C34 C35 1.390(10) .
C35 C36 1.387(11) .
C36 C37 1.402(10) .
C37 C38 1.364(11) .
C39 C40 1.383(12) .
C40 C41 1.366(13) .
C41 C42 1.369(13) .
C42 C43 1.392(10) .
C43 C44 1.488(10) .
C44 C45 1.370(11) .
C45 C46 1.387(11) .
C46 C47 1.415(10) .
C46 C56 1.461(10) .
C47 C48 1.381(10) .
C48 C49 1.496(9) .
C49 C50 1.384(10) .
C50 C51 1.376(12) .
C51 C52 1.387(13) .
C52 C53 1.358(12) .
C54 C55 1.358(11) .
C55 C56 1.373(11) .
C56 C57 1.392(10) .
C57 C58 1.368(11) .
C59 C60 1.417(14) .
C59 C63 1.443(13) .
C59 C64 1.516(12) .
C60 C61 1.437(13) .
C60 C65 1.493(14) .
C61 C62 1.426(14) .
C61 C66 1.495(14) .
C62 C63 1.430(13) .
C62 C67 1.489(13) .
C63 C68 1.480(15) .
C69 C73 1.439(13) .
C69 C70 1.441(14) .
C69 C74 1.460(15) .
C70 C71 1.402(14) .
C70 C75 1.493(14) .
C71 C72 1.419(13) .
C71 C76 1.494(14) .
C72 C73 1.466(13) .
C72 C77 1.487(14) .
C73 C78 1.492(13) .
C81 C82 1.49(3) .
C82 O11 1.42(2) .
C83 O11 1.427(16) .
C83 C84 1.62(4) .

loop_
_platon_squeeze_void_nr
_platon_squeeze_void_average_x
_platon_squeeze_void_average_y
_platon_squeeze_void_average_z
_platon_squeeze_void_volume
_platon_squeeze_void_count_electrons
1 -0.006 0.250 0.574 666.8 81.7
2 -0.033 0.750 0.465 666.9 84.8
3 0.152 0.992 0.793 44.3 -4.6
4 0.347 0.492 0.707 44.2 -5.2
5 0.652 0.508 0.293 44.2 -5.2
6 0.847 0.008 0.207 44.2 -5.0
